data_1519849
loop_
_publ_author_name
'Hassan, Ahmed H. E.'
'Lee, Jae Kyun'
'Pae, Ae Nim'
'Min, Sun-Joon'
'Cho, Yong Seo'

_publ_section_title
;
 Synthesis of the Tricyclic Ring Structure of Daphnanes via Intramolecular
 [4 + 3] Cycloaddition/SmI2-Pinacol Coupling.
;
_journal_issue 11
_journal_name_full 'Organic letters'
_journal_page_first 2672
_journal_page_last 2675
_journal_paper_doi 10.1021/acs.orglett.5b01054
_journal_volume 17
_journal_year 2015
_chemical_formula_moiety 'C12 H14 O3'
_chemical_formula_sum 'C12 H14 O3'
_chemical_formula_weight 206.24
_space_group_IT_number 14
_symmetry_cell_setting monoclinic
_symmetry_Int_Tables_number 14
_symmetry_space_group_name_Hall '-P 2ybc'
_symmetry_space_group_name_H-M 'P 1 21/c 1'
_atom_sites_solution_hydrogens geom
_atom_sites_solution_primary direct
_atom_sites_solution_secondary difmap
_cell_angle_alpha 90.0000
_cell_angle_beta 109.485(3)
_cell_angle_gamma 90.0000
_cell_formula_units_Z 4
_cell_length_a 10.7308(10)
_cell_length_b 8.7467(7)
_cell_length_c 12.0890(14)
_cell_measurement_reflns_used 5632
_cell_measurement_temperature 296
_cell_measurement_theta_max 27.45
_cell_measurement_theta_min 3.08
_cell_volume 1069.68(18)
_computing_cell_refinement 'RAPID AUTO'
_computing_data_collection 'RAPID AUTO (Rigaku, ????)'
_computing_data_reduction 'RAPID AUTO'
_computing_molecular_graphics 'CrystalStructure 4.0'
_computing_publication_material 'CrystalStructure 4.0 (Rigaku, 2010)'
_computing_structure_refinement 'SHELXL97 (Sheldrick, 2008)'
_computing_structure_solution 'Il Milione (Burla, et al., 2007)'
_diffrn_ambient_temperature 296
_diffrn_detector_area_resol_mean 10.000
_diffrn_measured_fraction_theta_full 0.996
_diffrn_measured_fraction_theta_max 0.996
_diffrn_measurement_device_type 'Rigaku R-AXIS RAPID'
_diffrn_measurement_method \w
_diffrn_radiation_type 'Mo K\a'
_diffrn_radiation_wavelength 0.71075
_diffrn_reflns_av_R_equivalents 0.0451
_diffrn_reflns_limit_h_max 12
_diffrn_reflns_limit_h_min -13
_diffrn_reflns_limit_k_max 10
_diffrn_reflns_limit_k_min -11
_diffrn_reflns_limit_l_max 15
_diffrn_reflns_limit_l_min -15
_diffrn_reflns_number 10125
_diffrn_reflns_theta_full 27.45
_diffrn_reflns_theta_max 27.45
_diffrn_standards_number 0
_exptl_absorpt_coefficient_mu 0.091
_exptl_absorpt_correction_T_max 0.991
_exptl_absorpt_correction_T_min 0.652
_exptl_absorpt_correction_type multi-scan
_exptl_absorpt_process_details 'ABSCOR (Rigaku, 1995)'
_exptl_crystal_colour colorless
_exptl_crystal_density_diffrn 1.281
_exptl_crystal_density_method 'not measured'
_exptl_crystal_description block
_exptl_crystal_F_000 440.00
_exptl_crystal_size_max 0.300
_exptl_crystal_size_mid 0.100
_exptl_crystal_size_min 0.100
_refine_diff_density_max 0.160
_refine_diff_density_min -0.200
_refine_ls_extinction_method none
_refine_ls_goodness_of_fit_ref 1.052
_refine_ls_hydrogen_treatment mixed
_refine_ls_number_parameters 145
_refine_ls_number_reflns 2438
_refine_ls_number_restraints 0
_refine_ls_R_factor_gt 0.0425
_refine_ls_shift/su_max 0.000
_refine_ls_structure_factor_coef Fsqd
_refine_ls_weighting_details 'w = 1/[\s^2^(Fo^2^)+(0.0521P)^2^+0.1214P] where P=(Fo^2^+2Fc^2^)/3'
_refine_ls_weighting_scheme calc
_refine_ls_wR_factor_ref 0.1277
_reflns_number_gt 1194
_reflns_number_total 2438
_reflns_threshold_expression F^2^>2.0\s(F^2^)
_cod_data_source_file ol5b01054_si_002.cif
_cod_data_source_block 1308
_cod_depositor_comments 'Adding full bibliography for 1519848--1519849.cif.'
_cod_database_code 1519849

loop_
_symmetry_equiv_pos_site_id
_symmetry_equiv_pos_as_xyz
1 +X,+Y,+Z
2 -X,1/2+Y,1/2-Z
3 -X,-Y,-Z
4 +X,1/2-Y,1/2+Z

loop_
_atom_site_label
_atom_site_type_symbol
_atom_site_fract_x
_atom_site_fract_y
_atom_site_fract_z
_atom_site_U_iso_or_equiv
_atom_site_adp_type
_atom_site_occupancy
_atom_site_symmetry_multiplicity
_atom_site_calc_flag
_atom_site_refinement_flags
O1 O 0.66828(12) 0.45382(13) 0.58081(11) 0.0511(4) Uani 1.0 4 d .
O2 O 0.76932(19) 0.96026(15) 0.54501(16) 0.0898(6) Uani 1.0 4 d .
O3 O 1.06150(14) 0.44149(15) 0.65879(14) 0.0654(5) Uani 1.0 4 d .
C1 C 0.74672(17) 0.53485(19) 0.68418(16) 0.0427(5) Uani 1.0 4 d .
C2 C 0.87335(18) 0.58612(19) 0.66186(17) 0.0448(5) Uani 1.0 4 d .
C3 C 0.8448(3) 0.7045(2) 0.5626(2) 0.0636(7) Uani 1.0 4 d .
C4 C 0.6689(2) 0.6704(2) 0.70647(19) 0.0528(6) Uani 1.0 4 d .
C5 C 0.7520(3) 0.8297(3) 0.56985(19) 0.0625(6) Uani 1.0 4 d .
C6 C 0.6353(3) 0.7819(3) 0.6021(3) 0.0679(7) Uani 1.0 4 d .
C7 C 0.94156(19) 0.44890(19) 0.62947(17) 0.0462(5) Uani 1.0 4 d .
C8 C 0.85428(19) 0.3245(2) 0.55793(18) 0.0519(6) Uani 1.0 4 d .
C9 C 0.73139(18) 0.30597(19) 0.59364(19) 0.0522(6) Uani 1.0 4 d .
C10 C 0.7709(2) 0.2770(3) 0.7229(2) 0.0576(6) Uani 1.0 4 d .
C11 C 0.7813(2) 0.4103(3) 0.7766(2) 0.0539(6) Uani 1.0 4 d .
C12 C 0.5448(3) 0.6215(3) 0.7312(3) 0.0787(8) Uani 1.0 4 d .
H2 H 0.9334 0.6318 0.7340 0.0537 Uiso 1.0 4 calc R
H3A H 0.8074 0.6523 0.4880 0.0763 Uiso 1.0 4 calc R
H3B H 0.9277 0.7502 0.5640 0.0763 Uiso 1.0 4 calc R
H4 H 0.7259 0.7245 0.7759 0.0633 Uiso 1.0 4 calc R
H6A H 0.5942 0.8723 0.6211 0.0815 Uiso 1.0 4 calc R
H6B H 0.5714 0.7339 0.5345 0.0815 Uiso 1.0 4 calc R
H8A H 0.8282 0.3500 0.4752 0.0623 Uiso 1.0 4 calc R
H8B H 0.9028 0.2289 0.5702 0.0623 Uiso 1.0 4 calc R
H9 H 0.6717 0.2269 0.5476 0.0626 Uiso 1.0 4 calc R
H10 H 0.789(2) 0.173(3) 0.7578(19) 0.070(7) Uiso 1.0 4 d .
H11 H 0.814(3) 0.432(3) 0.862(3) 0.078(8) Uiso 1.0 4 d .
H12A H 0.5687 0.5567 0.7992 0.0944 Uiso 1.0 4 calc R
H12B H 0.4997 0.7103 0.7451 0.0944 Uiso 1.0 4 calc R
H12C H 0.4877 0.5665 0.6649 0.0944 Uiso 1.0 4 calc R

loop_
_atom_site_aniso_label
_atom_site_aniso_U_11
_atom_site_aniso_U_22
_atom_site_aniso_U_33
_atom_site_aniso_U_12
_atom_site_aniso_U_13
_atom_site_aniso_U_23
O1 0.0445(8) 0.0425(7) 0.0587(10) 0.0036(6) 0.0068(7) -0.0056(6)
O2 0.1398(17) 0.0407(9) 0.1038(15) 0.0104(9) 0.0604(13) 0.0144(8)
O3 0.0495(9) 0.0623(9) 0.0862(12) 0.0019(7) 0.0249(8) -0.0087(8)
C1 0.0447(10) 0.0395(10) 0.0438(12) 0.0010(8) 0.0148(9) -0.0020(8)
C2 0.0483(11) 0.0389(10) 0.0485(12) -0.0016(8) 0.0179(9) -0.0042(8)
C3 0.0839(16) 0.0440(11) 0.0757(17) 0.0045(11) 0.0438(13) 0.0073(10)
C4 0.0539(12) 0.0477(11) 0.0623(14) 0.0055(9) 0.0268(11) -0.0039(10)
C5 0.0891(17) 0.0407(11) 0.0615(15) 0.0080(11) 0.0299(13) 0.0046(10)
C6 0.0732(15) 0.0489(12) 0.0858(18) 0.0207(11) 0.0322(14) 0.0086(11)
C7 0.0494(12) 0.0430(10) 0.0479(12) -0.0009(9) 0.0186(10) 0.0015(9)
C8 0.0579(13) 0.0435(10) 0.0537(13) 0.0043(9) 0.0178(10) -0.0063(9)
C9 0.0486(12) 0.0344(10) 0.0694(15) -0.0027(8) 0.0141(11) -0.0053(9)
C10 0.0621(13) 0.0430(12) 0.0736(17) 0.0044(10) 0.0306(12) 0.0129(11)
C11 0.0560(13) 0.0554(13) 0.0544(15) 0.0060(10) 0.0237(11) 0.0099(11)
C12 0.0736(16) 0.0721(15) 0.107(3) 0.0151(12) 0.0516(16) 0.0045(14)

loop_
_atom_type_symbol
_atom_type_description
_atom_type_scat_dispersion_real
_atom_type_scat_dispersion_imag
_atom_type_scat_source
C C 0.0033 0.0016
;
International Tables for Crystallography
(1992, Vol. C, Tables 4.2.6.8 and 6.1.1.4)
;
H H 0.0000 0.0000
;
International Tables for Crystallography
(1992, Vol. C, Table 6.1.1.4)
;
O O 0.0106 0.0060
;
International Tables for Crystallography
(1992, Vol. C, Tables 4.2.6.8 and 6.1.1.4)
;

loop_
_geom_angle_atom_site_label_1
_geom_angle_atom_site_label_2
_geom_angle_atom_site_label_3
_geom_angle
_geom_angle_publ_flag
C1 O1 C9 103.32(12) yes
O1 C1 C2 106.64(16) yes
O1 C1 C4 109.88(14) yes
O1 C1 C11 102.41(14) yes
C2 C1 C4 111.87(15) yes
C2 C1 C11 108.99(15) yes
C4 C1 C11 116.26(19) yes
C1 C2 C3 112.08(16) yes
C1 C2 C7 110.11(15) yes
C3 C2 C7 108.54(19) yes
C2 C3 C5 114.1(3) yes
C1 C4 C6 109.8(2) yes
C1 C4 C12 112.54(17) yes
C6 C4 C12 111.04(18) yes
O2 C5 C3 120.9(3) yes
O2 C5 C6 122.7(3) yes
C3 C5 C6 116.25(18) yes
C4 C6 C5 113.89(18) yes
O3 C7 C2 121.27(16) yes
O3 C7 C8 121.55(18) yes
C2 C7 C8 117.18(17) yes
C7 C8 C9 110.15(18) yes
O1 C9 C8 107.04(15) yes
O1 C9 C10 102.87(17) yes
C8 C9 C10 110.02(16) yes
C9 C10 C11 108.14(19) yes
C1 C11 C10 108.2(2) yes
C1 C2 H2 108.682 no
C3 C2 H2 108.679 no
C7 C2 H2 108.679 no
C2 C3 H3A 108.720 no
C2 C3 H3B 108.723 no
C5 C3 H3A 108.717 no
C5 C3 H3B 108.720 no
H3A C3 H3B 107.626 no
C1 C4 H4 107.742 no
C6 C4 H4 107.739 no
C12 C4 H4 107.740 no
C4 C6 H6A 108.780 no
C4 C6 H6B 108.781 no
C5 C6 H6A 108.776 no
C5 C6 H6B 108.777 no
H6A C6 H6B 107.665 no
C7 C8 H8A 109.632 no
C7 C8 H8B 109.628 no
C9 C8 H8A 109.628 no
C9 C8 H8B 109.627 no
H8A C8 H8B 108.144 no
O1 C9 H9 112.137 no
C8 C9 H9 112.147 no
C10 C9 H9 112.135 no
C9 C10 H10 123.0(13) no
C11 C10 H10 128.8(13) no
C1 C11 H11 123.1(13) no
C10 C11 H11 128.4(13) no
C4 C12 H12A 109.467 no
C4 C12 H12B 109.465 no
C4 C12 H12C 109.467 no
H12A C12 H12B 109.478 no
H12A C12 H12C 109.477 no
H12B C12 H12C 109.474 no

loop_
_geom_bond_atom_site_label_1
_geom_bond_atom_site_label_2
_geom_bond_distance
_geom_bond_publ_flag
O1 C1 1.439(2) yes
O1 C9 1.444(2) yes
O2 C5 1.211(3) yes
O3 C7 1.217(3) yes
C1 C2 1.538(3) yes
C1 C4 1.525(3) yes
C1 C11 1.515(3) yes
C2 C3 1.537(3) yes
C2 C7 1.523(3) yes
C3 C5 1.502(4) yes
C4 C6 1.540(4) yes
C4 C12 1.520(4) yes
C5 C6 1.490(4) yes
C7 C8 1.506(3) yes
C8 C9 1.527(4) yes
C9 C10 1.498(4) yes
C10 C11 1.321(3) yes
C2 H2 0.980 no
C3 H3A 0.970 no
C3 H3B 0.970 no
C4 H4 0.980 no
C6 H6A 0.970 no
C6 H6B 0.970 no
C8 H8A 0.970 no
C8 H8B 0.970 no
C9 H9 0.980 no
C10 H10 0.99(2) no
C11 H11 0.99(3) no
C12 H12A 0.960 no
C12 H12B 0.960 no
C12 H12C 0.960 no

loop_
_geom_contact_atom_site_label_1
_geom_contact_atom_site_label_2
_geom_contact_distance
_geom_contact_publ_flag
_geom_contact_site_symmetry_2
O1 C3 2.954(3) no .
O1 C5 3.422(3) no .
O1 C6 2.913(3) no .
O1 C7 2.792(3) no .
O1 C12 2.970(4) no .
O2 C2 3.591(3) no .
O2 C4 3.578(3) no .
O3 C1 3.586(3) no .
O3 C3 3.201(3) no .
O3 C9 3.565(3) no .
C1 C5 2.935(3) no .
C1 C8 2.867(3) no .
C2 C6 2.958(3) no .
C2 C9 2.858(3) no .
C2 C10 3.099(3) no .
C3 C4 2.978(4) no .
C3 C8 3.327(3) no .
C4 C10 3.596(3) no .
C7 C10 2.876(4) no .
C7 C11 2.876(4) no .
C8 C11 3.090(4) no .
C11 C12 3.037(4) no .
O1 O1 3.5785(17) no 3_666
O2 O3 3.436(3) no 2_756
O2 C8 3.303(3) no 1_565
O2 C9 3.133(3) no 1_565
O2 C10 3.504(3) no 1_565
O2 C11 3.479(4) no 4_564
O3 O2 3.436(3) no 2_746
O3 C3 3.406(4) no 3_766
O3 C5 3.368(3) no 2_746
O3 C10 3.490(3) no 2_756
C3 O3 3.406(4) no 3_766
C5 O3 3.368(3) no 2_756
C8 O2 3.303(3) no 1_545
C9 O2 3.133(3) no 1_545
C10 O2 3.504(3) no 1_545
C10 O3 3.490(3) no 2_746
C11 O2 3.479(4) no 4_565
O1 H2 3.2299 no .
O1 H3A 2.7601 no .
O1 H4 3.2525 no .
O1 H6B 2.6470 no .
O1 H8A 2.6187 no .
O1 H8B 3.2307 no .
O1 H10 3.23(2) no .
O1 H11 3.24(3) no .
O1 H12A 3.2868 no .
O1 H12C 2.6591 no .
O2 H3A 2.8435 no .
O2 H3B 2.4611 no .
O2 H6A 2.4742 no .
O2 H6B 2.8758 no .
O3 H2 2.5140 no .
O3 H3A 3.3674 no .
O3 H3B 3.0931 no .
O3 H8A 2.8508 no .
O3 H8B 2.5078 no .
C1 H3A 2.8517 no .
C1 H3B 3.3634 no .
C1 H6A 3.3375 no .
C1 H6B 2.7520 no .
C1 H8A 3.3513 no .
C1 H9 3.1212 no .
C1 H10 3.28(2) no .
C1 H12A 2.7186 no .
C1 H12B 3.3512 no .
C1 H12C 2.7242 no .
C2 H4 2.7070 no .
C2 H6B 3.3486 no .
C2 H8A 2.9767 no .
C2 H8B 3.3654 no .
C2 H11 3.01(3) no .
C3 H4 3.2414 no .
C3 H6A 3.3397 no .
C3 H6B 2.8507 no .
C3 H8A 3.2615 no .
C4 H2 2.7665 no .
C4 H3A 3.4392 no .
C4 H11 2.89(2) no .
C5 H2 2.8536 no .
C5 H4 2.7564 no .
C6 H2 3.3308 no .
C6 H3A 2.8799 no .
C6 H3B 3.3309 no .
C6 H12A 3.3475 no .
C6 H12B 2.6802 no .
C6 H12C 2.7269 no .
C7 H3A 2.5530 no .
C7 H3B 2.7413 no .
C7 H9 3.3502 no .
C7 H10 3.55(3) no .
C7 H11 3.51(3) no .
C8 H2 3.3573 no .
C8 H3A 2.9840 no .
C8 H10 3.04(3) no .
C9 H3A 3.4880 no .
C9 H11 3.25(3) no .
C10 H2 3.5404 no .
C10 H8A 3.3134 no .
C10 H8B 2.7084 no .
C10 H12A 3.5886 no .
C11 H2 2.6913 no .
C11 H4 2.8110 no .
C11 H8B 3.5520 no .
C11 H9 3.0737 no .
C11 H12A 2.7084 no .
C11 H12C 3.2827 no .
C12 H6A 2.7084 no .
C12 H6B 2.6745 no .
C12 H11 3.25(2) no .
H2 H3A 2.8315 no .
H2 H3B 2.2832 no .
H2 H4 2.5746 no .
H2 H11 2.8980 no .
H3A H6B 2.8620 no .
H3A H8A 2.6621 no .
H4 H6A 2.3246 no .
H4 H6B 2.8364 no .
H4 H11 2.8063 no .
H4 H12A 2.3223 no .
H4 H12B 2.3329 no .
H4 H12C 2.8199 no .
H6A H12A 3.5667 no .
H6A H12B 2.5099 no .
H6A H12C 3.0237 no .
H6B H12A 3.5638 no .
H6B H12B 2.9027 no .
H6B H12C 2.5247 no .
H8A H9 2.3927 no .
H8B H9 2.4030 no .
H8B H10 2.9550 no .
H9 H10 2.4747 no .
H10 H11 2.56(3) no .
H11 H12A 2.7168 no .
O1 H6B 2.9765 no 3_666
O1 H12C 2.8875 no 3_666
O2 H4 3.5213 no 4_564
O2 H8B 2.7155 no 1_565
O2 H9 2.5611 no 1_565
O2 H10 3.12(3) no 1_565
O2 H11 2.60(3) no 4_564
O2 H12A 3.0365 no 4_564
O3 H2 2.9954 no 2_746
O3 H3A 2.7326 no 3_766
O3 H3B 3.2073 no 3_766
O3 H4 2.8689 no 2_746
O3 H8A 2.9381 no 3_766
O3 H10 2.57(2) no 2_756
C2 H8B 3.5542 no 2_756
C2 H10 3.51(2) no 2_756
C3 H4 3.3278 no 4_564
C4 H3A 3.5814 no 4_565
C5 H4 3.5019 no 4_564
C5 H9 3.5682 no 1_565
C5 H11 3.50(3) no 4_564
C5 H12A 3.3571 no 4_564
C6 H9 3.1872 no 3_666
C7 H2 3.2771 no 2_746
C7 H3A 3.5509 no 3_766
C7 H3B 3.5581 no 3_766
C7 H8A 3.5901 no 3_766
C7 H10 3.38(2) no 2_756
C8 H2 3.2458 no 2_746
C8 H3B 3.2207 no 3_766
C8 H10 3.46(3) no 4_554
C8 H11 3.19(3) no 4_554
C9 H6B 3.1174 no 3_666
C9 H12C 3.4112 no 3_666
C10 H2 3.2938 no 2_746
C10 H3B 3.4047 no 2_746
C10 H8A 3.1089 no 4_555
C10 H12B 3.1091 no 2_646
C11 H3B 3.3780 no 2_746
C11 H8A 3.2249 no 4_555
C11 H8B 3.5625 no 4_555
C11 H12B 3.4194 no 2_646
C12 H6A 3.4554 no 2_646
H2 O3 2.9954 no 2_756
H2 C7 3.2771 no 2_756
H2 C8 3.2458 no 2_756
H2 C10 3.2938 no 2_756
H2 H8B 2.5768 no 2_756
H2 H10 2.9715 no 2_756
H3A O3 2.7326 no 3_766
H3A C4 3.5814 no 4_564
H3A C7 3.5509 no 3_766
H3A H4 2.6468 no 4_564
H3A H8B 3.5641 no 3_766
H3B O3 3.2073 no 3_766
H3B C7 3.5581 no 3_766
H3B C8 3.2207 no 3_766
H3B C10 3.4047 no 2_756
H3B C11 3.3780 no 2_756
H3B H4 3.4406 no 4_564
H3B H8A 2.9470 no 3_766
H3B H8B 2.8177 no 3_766
H3B H10 3.1595 no 2_756
H3B H11 3.0556 no 2_756
H4 O2 3.5213 no 4_565
H4 O3 2.8689 no 2_756
H4 C3 3.3278 no 4_565
H4 C5 3.5019 no 4_565
H4 H3A 2.6468 no 4_565
H4 H3B 3.4406 no 4_565
H6A C12 3.4554 no 2_656
H6A H9 3.4046 no 1_565
H6A H9 3.0292 no 3_666
H6A H10 3.4204 no 1_565
H6A H12A 2.7766 no 2_656
H6A H12C 3.4453 no 2_656
H6B O1 2.9765 no 3_666
H6B C9 3.1174 no 3_666
H6B H9 2.4857 no 3_666
H6B H12A 3.3755 no 4_564
H6B H12B 3.3573 no 4_564
H6B H12C 3.4777 no 3_666
H8A O3 2.9381 no 3_766
H8A C7 3.5901 no 3_766
H8A C10 3.1089 no 4_554
H8A C11 3.2249 no 4_554
H8A H3B 2.9470 no 3_766
H8A H10 2.5277 no 4_554
H8A H11 2.8007 no 4_554
H8A H12C 3.3260 no 3_666
H8B O2 2.7155 no 1_545
H8B C2 3.5542 no 2_746
H8B C11 3.5625 no 4_554
H8B H2 2.5768 no 2_746
H8B H3A 3.5641 no 3_766
H8B H3B 2.8177 no 3_766
H8B H11 2.7622 no 4_554
H9 O2 2.5611 no 1_545
H9 C5 3.5682 no 1_545
H9 C6 3.1872 no 3_666
H9 H6A 3.4046 no 1_545
H9 H6A 3.0292 no 3_666
H9 H6B 2.4857 no 3_666
H9 H11 3.4075 no 4_554
H9 H12B 3.5709 no 2_646
H9 H12B 3.4449 no 3_666
H9 H12C 3.1399 no 3_666
H10 O2 3.12(3) no 1_545
H10 O3 2.57(2) no 2_746
H10 C2 3.51(2) no 2_746
H10 C7 3.38(2) no 2_746
H10 C8 3.46(3) no 4_555
H10 H2 2.9715 no 2_746
H10 H3B 3.1595 no 2_746
H10 H6A 3.4204 no 1_545
H10 H8A 2.5277 no 4_555
H10 H12B 3.1006 no 2_646
H10 H12C 3.5208 no 2_646
H11 O2 2.60(3) no 4_565
H11 C5 3.50(3) no 4_565
H11 C8 3.19(3) no 4_555
H11 H3B 3.0556 no 2_746
H11 H8A 2.8007 no 4_555
H11 H8B 2.7622 no 4_555
H11 H9 3.4075 no 4_555
H12A O2 3.0365 no 4_565
H12A C5 3.3571 no 4_565
H12A H6A 2.7766 no 2_646
H12A H6B 3.3755 no 4_565
H12A H12B 3.1214 no 2_646
H12B C10 3.1091 no 2_656
H12B C11 3.4194 no 2_656
H12B H6B 3.3573 no 4_565
H12B H9 3.5709 no 2_656
H12B H9 3.4449 no 3_666
H12B H10 3.1006 no 2_656
H12B H12A 3.1214 no 2_656
H12B H12C 3.2880 no 2_656
H12C O1 2.8875 no 3_666
H12C C9 3.4112 no 3_666
H12C H6A 3.4453 no 2_646
H12C H6B 3.4777 no 3_666
H12C H8A 3.3260 no 3_666
H12C H9 3.1399 no 3_666
H12C H10 3.5208 no 2_656
H12C H12B 3.2880 no 2_646

loop_
_geom_torsion_atom_site_label_1
_geom_torsion_atom_site_label_2
_geom_torsion_atom_site_label_3
_geom_torsion_atom_site_label_4
_geom_torsion
_geom_torsion_publ_flag
C1 O1 C9 C8 -78.57(17) no
C1 O1 C9 C10 37.36(17) no
C9 O1 C1 C2 77.86(16) no
C9 O1 C1 C4 -160.71(15) no
C9 O1 C1 C11 -36.57(18) no
O1 C1 C2 C3 66.06(16) no
O1 C1 C2 C7 -54.87(16) no
O1 C1 C4 C6 -61.33(19) no
O1 C1 C4 C12 62.9(2) no
O1 C1 C11 C10 22.4(2) no
C2 C1 C4 C6 56.92(17) no
C2 C1 C4 C12 -178.82(13) no
C4 C1 C2 C3 -54.10(19) no
C4 C1 C2 C7 -175.03(13) no
C2 C1 C11 C10 -90.29(17) no
C11 C1 C2 C3 175.94(14) no
C11 C1 C2 C7 55.00(18) no
C4 C1 C11 C10 142.19(16) no
C11 C1 C4 C6 -177.00(13) no
C11 C1 C4 C12 -52.73(19) no
C1 C2 C3 C5 45.4(2) no
C1 C2 C7 O3 -145.97(17) no
C1 C2 C7 C8 35.1(2) no
C3 C2 C7 O3 91.0(2) no
C3 C2 C7 C8 -87.93(19) no
C7 C2 C3 C5 167.27(14) no
C2 C3 C5 O2 141.44(18) no
C2 C3 C5 C6 -42.0(3) no
C1 C4 C6 C5 -52.5(2) no
C12 C4 C6 C5 -177.64(17) no
O2 C5 C6 C4 -137.7(2) no
C3 C5 C6 C4 45.9(3) no
O3 C7 C8 C9 145.67(19) no
C2 C7 C8 C9 -35.4(3) no
C7 C8 C9 O1 55.62(18) no
C7 C8 C9 C10 -55.45(17) no
O1 C9 C10 C11 -23.8(2) no
C8 C9 C10 C11 89.94(19) no
C9 C10 C11 C1 0.9(3) no
